data_4037792
loop_
_publ_author_name
'Leas, Derek Andrew'
'Dong, Yuxiang'
'Garrison, Jered C.'
'Wang, Xiaofang'
'Ezell, Edward L.'
'Stack, Douglas Edward'
'Vennerstrom, Jonathan L.'

_publ_section_title
;
 Tricyclic Imidazolidin-4-ones by Witkop Oxidation of
 Tetrahydro-\b-carbolines.
;
_journal_name_full 'The Journal of organic chemistry'
_journal_paper_doi 10.1021/acs.joc.9b03402
_journal_year 2020
_chemical_formula_moiety 'C13 H16 N2 O2'
_chemical_formula_sum 'C13 H16 N2 O2'
_chemical_formula_weight 232.28
_space_group_crystal_system orthorhombic
_space_group_IT_number 19
_space_group_name_Hall 'P 2ac 2ab'
_space_group_name_H-M_alt 'P 21 21 21'
_atom_sites_solution_hydrogens mixed
_audit_creation_date 2019-04-08
_audit_creation_method
;
Olex2 1.2
(compiled 2015.09.30 svn.r3233 for OlexSys, GUI svn.r5103)
;
_cell_angle_alpha 90
_cell_angle_beta 90
_cell_angle_gamma 90
_cell_formula_units_Z 8
_cell_length_a 9.9788(2)
_cell_length_b 12.3213(2)
_cell_length_c 19.5547(4)
_cell_measurement_reflns_used 5658
_cell_measurement_temperature 120
_cell_measurement_theta_max 75.4540
_cell_measurement_theta_min 4.2110
_cell_volume 2404.29(8)
_computing_cell_refinement
;
CrysAlisPro, Agilent Technologies,
Version 1.171.37.35 (release 13-08-2014 CrysAlis171 .NET)
(compiled Aug 13 2014,18:06:01)
;
_computing_data_collection
;
CrysAlisPro, Agilent Technologies,
Version 1.171.37.35 (release 13-08-2014 CrysAlis171 .NET)
(compiled Aug 13 2014,18:06:01)
;
_computing_data_reduction
;
CrysAlisPro, Agilent Technologies,
Version 1.171.37.35 (release 13-08-2014 CrysAlis171 .NET)
(compiled Aug 13 2014,18:06:01)
;
_computing_molecular_graphics 'Olex2 (Dolomanov et al., 2009)'
_computing_publication_material 'Olex2 (Dolomanov et al., 2009)'
_computing_structure_refinement 'ShelXL (Sheldrick, 2015)'
_computing_structure_solution 'ShelXS (Sheldrick, 2008)'
_diffrn_ambient_temperature 120
_diffrn_detector 'CCD plate'
_diffrn_detector_area_resol_mean 8.2603
_diffrn_detector_type Onyx
_diffrn_measured_fraction_theta_full 1.000
_diffrn_measured_fraction_theta_max 0.979
_diffrn_measurement_details
;
#__ type_ start__ end____ width___ exp.time_
  1 omega  -68.00   20.00   1.0000   11.0350
omega____ theta____ kappa____ phi______ frames
    -      -43.9628   57.0000  -30.0000 88

#__ type_ start__ end____ width___ exp.time_
  2 omega   22.00  109.00   1.0000   11.0350
omega____ theta____ kappa____ phi______ frames
    -       43.9628   38.0000 -180.0000 87

#__ type_ start__ end____ width___ exp.time_
  3 omega   81.00  108.00   1.0000   11.0350
omega____ theta____ kappa____ phi______ frames
    -       43.9628   57.0000  -90.0000 27

#__ type_ start__ end____ width___ exp.time_
  4 omega   46.00   77.00   1.0000   44.1350
omega____ theta____ kappa____ phi______ frames
    -      109.0000  -45.0000 -180.0000 31

#__ type_ start__ end____ width___ exp.time_
  5 omega   38.00   69.00   1.0000   44.1350
omega____ theta____ kappa____ phi______ frames
    -      109.0000  -30.0000    0.0000 31

#__ type_ start__ end____ width___ exp.time_
  6 omega   37.00   66.00   1.0000   44.1350
omega____ theta____ kappa____ phi______ frames
    -      109.0000  -30.0000  150.0000 29

#__ type_ start__ end____ width___ exp.time_
  7 omega   36.00   61.00   1.0000   44.1350
omega____ theta____ kappa____ phi______ frames
    -      109.0000  -30.0000   30.0000 25

#__ type_ start__ end____ width___ exp.time_
  8 omega   40.00   70.00   1.0000   44.1350
omega____ theta____ kappa____ phi______ frames
    -      109.0000  -45.0000  120.0000 30

#__ type_ start__ end____ width___ exp.time_
  9 omega   61.00  105.00   1.0000   44.1350
omega____ theta____ kappa____ phi______ frames
    -      109.0000  -95.0000 -180.0000 44

#__ type_ start__ end____ width___ exp.time_
 10 omega   40.00   77.00   1.0000   44.1350
omega____ theta____ kappa____ phi______ frames
    -      109.0000  -45.0000  -60.0000 37

#__ type_ start__ end____ width___ exp.time_
 11 omega   37.00   69.00   1.0000   44.1350
omega____ theta____ kappa____ phi______ frames
    -      109.0000  -30.0000  120.0000 32

#__ type_ start__ end____ width___ exp.time_
 12 omega   40.00  134.00   1.0000   44.1350
omega____ theta____ kappa____ phi______ frames
    -      109.0000  -77.0000   30.0000 94

#__ type_ start__ end____ width___ exp.time_
 13 omega  114.00  178.00   1.0000   44.1350
omega____ theta____ kappa____ phi______ frames
    -      109.0000   30.0000  -60.0000 64
;
_diffrn_measurement_device 'four-circle diffractometer'
_diffrn_measurement_device_type 'Xcalibur, Onyx, Ultra'
_diffrn_measurement_method '\w scans'
_diffrn_orient_matrix_UB_11 0.0010249000
_diffrn_orient_matrix_UB_12 -0.1196445000
_diffrn_orient_matrix_UB_13 0.0229915000
_diffrn_orient_matrix_UB_21 -0.1424178000
_diffrn_orient_matrix_UB_22 0.0133809000
_diffrn_orient_matrix_UB_23 0.0293792000
_diffrn_orient_matrix_UB_31 -0.0598238000
_diffrn_orient_matrix_UB_32 -0.0340044000
_diffrn_orient_matrix_UB_33 -0.0692869000
_diffrn_radiation_monochromator mirror
_diffrn_radiation_probe x-ray
_diffrn_radiation_type CuK\a
_diffrn_radiation_wavelength 1.54184
_diffrn_reflns_av_R_equivalents 0.0454
_diffrn_reflns_av_unetI/netI 0.0480
_diffrn_reflns_Laue_measured_fraction_full 1.000
_diffrn_reflns_Laue_measured_fraction_max 0.979
_diffrn_reflns_limit_h_max 8
_diffrn_reflns_limit_h_min -12
_diffrn_reflns_limit_k_max 14
_diffrn_reflns_limit_k_min -15
_diffrn_reflns_limit_l_max 16
_diffrn_reflns_limit_l_min -24
_diffrn_reflns_number 9895
_diffrn_reflns_point_group_measured_fraction_full 1.000
_diffrn_reflns_point_group_measured_fraction_max 0.960
_diffrn_reflns_theta_full 67.684
_diffrn_reflns_theta_max 76.155
_diffrn_reflns_theta_min 4.241
_diffrn_source 'sealed X-ray tube'
_diffrn_source_type 'Enhance Ultra (Cu) X-ray Source'
_exptl_absorpt_coefficient_mu 0.710
_exptl_absorpt_correction_T_max 1.00000
_exptl_absorpt_correction_T_min 0.39367
_exptl_absorpt_correction_type multi-scan
_exptl_absorpt_process_details
;
CrysAlisPro, Agilent Technologies,
Version 1.171.37.35 (release 13-08-2014 CrysAlis171 .NET)
(compiled Aug 13 2014,18:06:01)
Empirical absorption correction using spherical harmonics,
 implemented in SCALE3 ABSPACK scaling algorithm.
Empirical absorption correction using spherical harmonics,
 implemented in SCALE3 ABSPACK scaling algorithm.
;
_exptl_crystal_colour 'clear colourless'
_exptl_crystal_colour_lustre clear
_exptl_crystal_colour_primary colourless
_exptl_crystal_density_diffrn 1.283
_exptl_crystal_description block
_exptl_crystal_F_000 992
_exptl_crystal_size_max 0.7
_exptl_crystal_size_mid 0.2
_exptl_crystal_size_min 0.1
_refine_diff_density_max 0.277
_refine_diff_density_min -0.227
_refine_diff_density_rms 0.053
_refine_ls_abs_structure_details
;
 Flack x determined using 1775 quotients [(I+)-(I-)]/[(I+)+(I-)]
 (Parsons and Flack (2004), Acta Cryst. A60, s61).
;
_refine_ls_abs_structure_Flack 0.15(15)
_refine_ls_extinction_method none
_refine_ls_goodness_of_fit_ref 1.062
_refine_ls_hydrogen_treatment mixed
_refine_ls_matrix_type full
_refine_ls_number_parameters 317
_refine_ls_number_reflns 4832
_refine_ls_number_restraints 0
_refine_ls_restrained_S_all 1.062
_refine_ls_R_factor_all 0.0518
_refine_ls_R_factor_gt 0.0473
_refine_ls_shift/su_max 0.000
_refine_ls_shift/su_mean 0.000
_refine_ls_structure_factor_coef Fsqd
_refine_ls_weighting_details 'w=1/[\s^2^(Fo^2^)+(0.0796P)^2^+0.3509P] where P=(Fo^2^+2Fc^2^)/3'
_refine_ls_weighting_scheme calc
_refine_ls_wR_factor_gt 0.1276
_refine_ls_wR_factor_ref 0.1339
_reflns_Friedel_coverage 0.730
_reflns_Friedel_fraction_full 0.999
_reflns_Friedel_fraction_max 0.934
_reflns_number_gt 4490
_reflns_number_total 4832
_reflns_threshold_expression 'I > 2\s(I)'
_cod_data_source_file jo9b03402_si_002.cif
_cod_data_source_block vennerstrom-mc14
_cod_database_code 4037792
_shelxl_version_number 2013-4
_chemical_oxdiff_formula C13H16N2O2
_shelx_space_group_comment
;
The symmetry employed for this shelxl refinement is uniquely defined
by the following loop, which should always be used as a source of
symmetry information in preference to the above space-group names.
They are only intended as comments.
;
_reflns_odcompleteness_completeness 99.96
_reflns_odcompleteness_iscentric 1
_reflns_odcompleteness_theta 66.97
_olex2_refinement_description
;
1. Fixed Uiso
 At 1.2 times of:
  All C(H) groups, All C(H,H) groups, All N(H) groups
 At 1.5 times of:
  All C(H,H,H) groups
2.a Secondary CH2 refined with riding coordinates:
 C15(H15A,H15B), C2(H2A,H2B), C14(H14A,H14B), C1(H1A,H1B)
2.b Aromatic/amide H refined with riding coordinates:
 N2(H2), C8(H8), N4(H4), C5(H5), C20(H20), C21(H21), C18(H18), C19(H19),
 C6(H6), C7(H7)
2.c Idealised Me refined as rotating group:
 C12(H12A,H12B,H12C), C13(H13A,H13B,H13C), C26(H26A,H26B,H26C), C25(H25A,H25B,
 H25C)
;
_olex2_date_sample_data_collection 2019-03-14
_olex2_exptl_crystal_mounting_method 'Mounted on a Kryoloop in paratone oil'
_olex2_submission_special_instructions 'No special instructions were received'

loop_
_space_group_symop_operation_xyz
'x, y, z'
'-x+1/2, -y, z+1/2'
'x+1/2, -y+1/2, -z'
'-x, y+1/2, -z+1/2'

loop_
_atom_site_label
_atom_site_type_symbol
_atom_site_fract_x
_atom_site_fract_y
_atom_site_fract_z
_atom_site_U_iso_or_equiv
_atom_site_adp_type
_atom_site_occupancy
_atom_site_site_symmetry_order
_atom_site_calc_flag
_atom_site_refinement_flags_posn
O2 O 0.5501(2) 0.49787(19) 0.35138(10) 0.0331(5) Uani 1 1 d .
O1 O 0.7750(2) 0.32368(18) 0.34622(11) 0.0337(5) Uani 1 1 d .
O4 O 0.6938(2) 0.59370(19) 0.59257(10) 0.0311(5) Uani 1 1 d .
O3 O 0.6366(2) 0.33066(19) 0.62371(11) 0.0363(5) Uani 1 1 d .
N2 N 0.6293(2) 0.55926(19) 0.45217(12) 0.0255(5) Uani 1 1 d .
H2 H 0.6072 0.5825 0.4932 0.031 Uiso 1 1 calc R
C23 C 0.7392(3) 0.6190(2) 0.64837(15) 0.0260(5) Uani 1 1 d .
C8 C 0.8196(3) 0.6786(3) 0.42979(16) 0.0314(6) Uani 1 1 d .
H8 H 0.7704 0.7384 0.4473 0.038 Uiso 1 1 calc R
N4 N 0.6605(2) 0.6226(2) 0.70535(12) 0.0266(5) Uani 1 1 d .
H4 H 0.6894 0.6561 0.7423 0.032 Uiso 1 1 calc R
C17 C 0.5207(3) 0.4640(2) 0.68627(14) 0.0267(6) Uani 1 1 d .
C11 C 0.4207(3) 0.4514(2) 0.45174(15) 0.0286(6) Uani 1 1 d .
C5 C 0.9624(3) 0.5051(3) 0.37535(15) 0.0323(6) Uani 1 1 d .
H5 H 1.0107 0.4463 0.3559 0.039 Uiso 1 1 calc R
C3 C 0.7732(3) 0.3773(2) 0.39916(15) 0.0282(6) Uani 1 1 d .
C20 C 0.2941(3) 0.5832(3) 0.72111(17) 0.0353(7) Uani 1 1 d .
H20 H 0.2167 0.6230 0.7341 0.042 Uiso 1 1 calc R
C21 C 0.4195(3) 0.6321(3) 0.72310(15) 0.0305(6) Uani 1 1 d .
H21 H 0.4279 0.7059 0.7365 0.037 Uiso 1 1 calc R
C18 C 0.3948(3) 0.4171(3) 0.68275(16) 0.0319(6) Uani 1 1 d .
H18 H 0.3859 0.3439 0.6683 0.038 Uiso 1 1 calc R
C10 C 0.5365(3) 0.5071(2) 0.41331(14) 0.0257(6) Uani 1 1 d .
C19 C 0.2819(3) 0.4761(3) 0.70011(17) 0.0360(7) Uani 1 1 d .
H19 H 0.1959 0.4433 0.6976 0.043 Uiso 1 1 calc R
C4 C 0.8329(3) 0.4890(2) 0.40007(15) 0.0282(6) Uani 1 1 d .
C9 C 0.7614(3) 0.5768(2) 0.42741(14) 0.0275(6) Uani 1 1 d .
C16 C 0.6403(3) 0.3948(2) 0.67109(14) 0.0271(6) Uani 1 1 d .
C15 C 0.7618(3) 0.3967(2) 0.71827(15) 0.0292(6) Uani 1 1 d .
H15A H 0.7751 0.3227 0.7368 0.035 Uiso 1 1 calc R
H15B H 0.7416 0.4451 0.7573 0.035 Uiso 1 1 calc R
C22 C 0.5322(3) 0.5727(2) 0.70545(13) 0.0259(6) Uani 1 1 d .
C6 C 1.0208(3) 0.6074(3) 0.37922(16) 0.0353(7) Uani 1 1 d .
H6 H 1.1095 0.6183 0.3631 0.042 Uiso 1 1 calc R
N1 N 0.4739(3) 0.3619(2) 0.49327(14) 0.0309(5) Uani 1 1 d .
H1 H 0.503(4) 0.382(3) 0.534(2) 0.037 Uiso 1 1 d R
N3 N 0.9413(2) 0.5443(2) 0.70125(13) 0.0309(6) Uani 1 1 d .
H3 H 0.921(4) 0.558(3) 0.745(2) 0.037 Uiso 1 1 d R
C2 C 0.7220(3) 0.3291(3) 0.46491(15) 0.0309(6) Uani 1 1 d .
H2A H 0.7313 0.3843 0.5014 0.037 Uiso 1 1 calc R
H2B H 0.7801 0.2671 0.4772 0.037 Uiso 1 1 calc R
C12 C 0.3499(3) 0.5306(3) 0.49987(17) 0.0343(7) Uani 1 1 d .
H12A H 0.3172 0.5930 0.4737 0.051 Uiso 1 1 calc GR
H12B H 0.4131 0.5555 0.5349 0.051 Uiso 1 1 calc GR
H12C H 0.2741 0.4940 0.5219 0.051 Uiso 1 1 calc GR
C13 C 0.3217(3) 0.4072(3) 0.39982(18) 0.0359(7) Uani 1 1 d .
H13A H 0.3659 0.3523 0.3714 0.054 Uiso 1 1 calc GR
H13B H 0.2896 0.4665 0.3707 0.054 Uiso 1 1 calc GR
H13C H 0.2456 0.3742 0.4238 0.054 Uiso 1 1 calc GR
C26 C 0.9630(3) 0.6395(3) 0.59229(17) 0.0362(7) Uani 1 1 d .
H26A H 0.9319 0.7027 0.5663 0.054 Uiso 1 1 calc GR
H26B H 0.9442 0.5732 0.5663 0.054 Uiso 1 1 calc GR
H26C H 1.0597 0.6455 0.6002 0.054 Uiso 1 1 calc GR
C14 C 0.8960(3) 0.4348(3) 0.68495(17) 0.0330(6) Uani 1 1 d .
H14A H 0.9673 0.3834 0.6987 0.040 Uiso 1 1 calc R
H14B H 0.8863 0.4294 0.6347 0.040 Uiso 1 1 calc R
C25 C 0.9175(3) 0.7401(3) 0.70039(19) 0.0393(7) Uani 1 1 d .
H25A H 0.8779 0.8015 0.6758 0.059 Uiso 1 1 calc GR
H25B H 1.0145 0.7511 0.7046 0.059 Uiso 1 1 calc GR
H25C H 0.8776 0.7349 0.7461 0.059 Uiso 1 1 calc GR
C24 C 0.8904(3) 0.6350(3) 0.66079(15) 0.0295(6) Uani 1 1 d .
C7 C 0.9493(3) 0.6935(3) 0.40669(16) 0.0351(7) Uani 1 1 d .
H7 H 0.9896 0.7632 0.4097 0.042 Uiso 1 1 calc R
C1 C 0.5733(3) 0.2889(2) 0.46416(16) 0.0326(6) Uani 1 1 d .
H1A H 0.5478 0.2739 0.4162 0.039 Uiso 1 1 calc R
H1B H 0.5689 0.2193 0.4893 0.039 Uiso 1 1 calc R

loop_
_atom_site_aniso_label
_atom_site_aniso_U_11
_atom_site_aniso_U_22
_atom_site_aniso_U_33
_atom_site_aniso_U_23
_atom_site_aniso_U_13
_atom_site_aniso_U_12
O2 0.0335(11) 0.0433(12) 0.0225(10) -0.0019(9) -0.0018(8) -0.0005(9)
O1 0.0418(12) 0.0309(11) 0.0282(10) -0.0024(8) 0.0018(9) 0.0045(9)
O4 0.0271(10) 0.0430(12) 0.0232(10) 0.0005(8) -0.0018(8) -0.0034(9)
O3 0.0406(12) 0.0363(11) 0.0321(11) -0.0062(9) -0.0016(10) 0.0048(10)
N2 0.0263(11) 0.0281(11) 0.0221(10) -0.0033(9) 0.0016(9) 0.0006(9)
C23 0.0241(13) 0.0271(13) 0.0268(13) 0.0027(10) -0.0013(11) 0.0006(11)
C8 0.0343(15) 0.0302(15) 0.0297(14) -0.0006(11) -0.0021(12) -0.0005(12)
N4 0.0221(11) 0.0297(12) 0.0279(11) -0.0023(9) -0.0031(9) -0.0017(9)
C17 0.0247(13) 0.0321(14) 0.0233(12) -0.0001(10) -0.0013(11) -0.0013(11)
C11 0.0268(14) 0.0337(14) 0.0255(13) 0.0004(11) -0.0012(11) -0.0009(11)
C5 0.0275(14) 0.0439(17) 0.0254(13) 0.0022(11) -0.0008(11) 0.0026(13)
C3 0.0248(13) 0.0317(14) 0.0283(13) 0.0025(11) -0.0001(11) 0.0071(11)
C20 0.0226(13) 0.0461(18) 0.0372(16) 0.0042(13) 0.0022(12) 0.0056(12)
C21 0.0284(14) 0.0342(15) 0.0290(14) -0.0013(11) -0.0007(12) 0.0040(12)
C18 0.0279(14) 0.0347(15) 0.0330(15) 0.0014(12) -0.0013(12) -0.0048(12)
C10 0.0246(13) 0.0256(13) 0.0268(13) 0.0014(10) -0.0026(11) 0.0029(10)
C19 0.0215(14) 0.0465(18) 0.0401(16) 0.0055(13) -0.0005(12) -0.0046(12)
C4 0.0263(14) 0.0343(14) 0.0239(12) 0.0019(11) -0.0026(11) 0.0008(11)
C9 0.0254(13) 0.0329(14) 0.0241(12) 0.0022(10) -0.0037(11) -0.0008(11)
C16 0.0298(14) 0.0271(13) 0.0244(13) 0.0013(10) 0.0006(11) -0.0019(11)
C15 0.0237(13) 0.0320(14) 0.0320(14) 0.0048(11) 0.0027(11) 0.0015(11)
C22 0.0227(13) 0.0337(14) 0.0212(12) 0.0018(10) 0.0008(10) -0.0009(11)
C6 0.0257(13) 0.0516(19) 0.0284(14) 0.0042(13) 0.0030(12) -0.0049(13)
N1 0.0289(13) 0.0355(13) 0.0282(12) 0.0020(10) -0.0030(10) -0.0020(10)
N3 0.0214(11) 0.0441(15) 0.0271(12) 0.0063(10) -0.0006(9) -0.0022(10)
C2 0.0325(15) 0.0300(14) 0.0303(14) 0.0044(11) -0.0015(12) 0.0064(12)
C12 0.0286(14) 0.0397(16) 0.0346(15) -0.0019(12) 0.0047(13) -0.0007(13)
C13 0.0320(15) 0.0386(17) 0.0373(16) 0.0013(13) -0.0058(13) -0.0055(13)
C26 0.0268(14) 0.0508(19) 0.0310(15) 0.0092(13) 0.0030(13) -0.0040(13)
C14 0.0227(13) 0.0363(15) 0.0399(16) 0.0079(13) 0.0011(12) 0.0058(11)
C25 0.0283(15) 0.0440(17) 0.0455(19) -0.0061(14) -0.0001(14) -0.0104(13)
C24 0.0248(14) 0.0379(15) 0.0259(13) 0.0009(11) -0.0016(11) -0.0038(12)
C7 0.0360(16) 0.0401(17) 0.0293(14) 0.0048(12) -0.0050(13) -0.0082(13)
C1 0.0364(16) 0.0276(13) 0.0339(15) 0.0034(11) -0.0014(13) -0.0007(12)

loop_
_atom_type_symbol
_atom_type_description
_atom_type_scat_dispersion_real
_atom_type_scat_dispersion_imag
_atom_type_scat_source
C C 0.0181 0.0091 'International Tables Vol C Tables 4.2.6.8 and 6.1.1.4'
H H 0.0000 0.0000 'International Tables Vol C Tables 4.2.6.8 and 6.1.1.4'
N N 0.0311 0.0180 'International Tables Vol C Tables 4.2.6.8 and 6.1.1.4'
O O 0.0492 0.0322 'International Tables Vol C Tables 4.2.6.8 and 6.1.1.4'

loop_
_geom_angle_atom_site_label_1
_geom_angle_atom_site_label_2
_geom_angle_atom_site_label_3
_geom_angle
C10 N2 H2 119.6
C10 N2 C9 120.9(2)
C9 N2 H2 119.6
O4 C23 N4 121.6(3)
O4 C23 C24 122.4(3)
N4 C23 C24 115.5(2)
C9 C8 H8 119.9
C7 C8 H8 119.9
C7 C8 C9 120.2(3)
C23 N4 H4 119.8
C23 N4 C22 120.4(2)
C22 N4 H4 119.8
C18 C17 C16 118.4(3)
C18 C17 C22 119.2(3)
C22 C17 C16 122.3(3)
N1 C11 C10 109.5(2)
N1 C11 C12 107.8(2)
N1 C11 C13 109.7(3)
C12 C11 C10 111.2(3)
C13 C11 C10 108.8(2)
C13 C11 C12 109.9(3)
C4 C5 H5 120.0
C6 C5 H5 120.0
C6 C5 C4 119.9(3)
O1 C3 C4 119.8(3)
O1 C3 C2 120.8(3)
C4 C3 C2 119.1(3)
C21 C20 H20 120.0
C19 C20 H20 120.0
C19 C20 C21 120.0(3)
C20 C21 H21 120.2
C22 C21 C20 119.6(3)
C22 C21 H21 120.2
C17 C18 H18 119.7
C19 C18 C17 120.5(3)
C19 C18 H18 119.7
O2 C10 N2 121.5(3)
O2 C10 C11 121.6(3)
N2 C10 C11 116.7(2)
C20 C19 H19 120.0
C18 C19 C20 120.1(3)
C18 C19 H19 120.0
C5 C4 C3 119.7(3)
C5 C4 C9 119.7(3)
C9 C4 C3 120.6(3)
C8 C9 N2 121.1(3)
C8 C9 C4 119.9(3)
C4 C9 N2 119.1(3)
O3 C16 C17 119.7(3)
O3 C16 C15 119.6(3)
C17 C16 C15 120.4(2)
C16 C15 H15A 108.3
C16 C15 H15B 108.3
C16 C15 C14 115.7(2)
H15A C15 H15B 107.4
C14 C15 H15A 108.3
C14 C15 H15B 108.3
C17 C22 N4 119.3(3)
C21 C22 N4 120.2(3)
C21 C22 C17 120.5(3)
C5 C6 H6 120.0
C7 C6 C5 119.9(3)
C7 C6 H6 120.0
C11 N1 H1 114(3)
C1 N1 C11 119.6(2)
C1 N1 H1 108(3)
C14 N3 H3 108(3)
C14 N3 C24 118.8(2)
C24 N3 H3 107(3)
C3 C2 H2A 108.3
C3 C2 H2B 108.3
C3 C2 C1 116.0(3)
H2A C2 H2B 107.4
C1 C2 H2A 108.3
C1 C2 H2B 108.3
C11 C12 H12A 109.5
C11 C12 H12B 109.5
C11 C12 H12C 109.5
H12A C12 H12B 109.5
H12A C12 H12C 109.5
H12B C12 H12C 109.5
C11 C13 H13A 109.5
C11 C13 H13B 109.5
C11 C13 H13C 109.5
H13A C13 H13B 109.5
H13A C13 H13C 109.5
H13B C13 H13C 109.5
H26A C26 H26B 109.5
H26A C26 H26C 109.5
H26B C26 H26C 109.5
C24 C26 H26A 109.5
C24 C26 H26B 109.5
C24 C26 H26C 109.5
C15 C14 H14A 108.1
C15 C14 H14B 108.1
N3 C14 C15 116.9(3)
N3 C14 H14A 108.1
N3 C14 H14B 108.1
H14A C14 H14B 107.3
H25A C25 H25B 109.5
H25A C25 H25C 109.5
H25B C25 H25C 109.5
C24 C25 H25A 109.5
C24 C25 H25B 109.5
C24 C25 H25C 109.5
N3 C24 C23 109.1(2)
N3 C24 C26 109.8(3)
N3 C24 C25 108.1(3)
C26 C24 C23 109.4(2)
C26 C24 C25 109.2(3)
C25 C24 C23 111.2(3)
C8 C7 C6 120.4(3)
C8 C7 H7 119.8
C6 C7 H7 119.8
N1 C1 C2 116.5(3)
N1 C1 H1A 108.2
N1 C1 H1B 108.2
C2 C1 H1A 108.2
C2 C1 H1B 108.2
H1A C1 H1B 107.3

loop_
_geom_bond_atom_site_label_1
_geom_bond_atom_site_label_2
_geom_bond_distance
O2 C10 1.224(4)
O1 C3 1.228(4)
O4 C23 1.222(4)
O3 C16 1.218(4)
N2 H2 0.8800
N2 C10 1.359(4)
N2 C9 1.421(4)
C23 N4 1.364(4)
C23 C24 1.541(4)
C8 H8 0.9500
C8 C9 1.384(4)
C8 C7 1.383(5)
N4 H4 0.8800
N4 C22 1.421(4)
C17 C18 1.385(4)
C17 C16 1.496(4)
C17 C22 1.395(4)
C11 C10 1.541(4)
C11 N1 1.468(4)
C11 C12 1.529(4)
C11 C13 1.518(4)
C5 H5 0.9500
C5 C4 1.394(4)
C5 C6 1.391(5)
C3 C4 1.500(4)
C3 C2 1.506(4)
C20 H20 0.9500
C20 C21 1.390(5)
C20 C19 1.387(5)
C21 H21 0.9500
C21 C22 1.386(4)
C18 H18 0.9500
C18 C19 1.383(5)
C19 H19 0.9500
C4 C9 1.402(4)
C16 C15 1.523(4)
C15 H15A 0.9900
C15 H15B 0.9900
C15 C14 1.562(4)
C6 H6 0.9500
C6 C7 1.386(5)
N1 H1 0.87(4)
N1 C1 1.455(4)
N3 H3 0.89(4)
N3 C14 1.458(4)
N3 C24 1.461(4)
C2 H2A 0.9900
C2 H2B 0.9900
C2 C1 1.564(5)
C12 H12A 0.9800
C12 H12B 0.9800
C12 H12C 0.9800
C13 H13A 0.9800
C13 H13B 0.9800
C13 H13C 0.9800
C26 H26A 0.9800
C26 H26B 0.9800
C26 H26C 0.9800
C26 C24 1.524(4)
C14 H14A 0.9900
C14 H14B 0.9900
C25 H25A 0.9800
C25 H25B 0.9800
C25 H25C 0.9800
C25 C24 1.533(5)
C7 H7 0.9500
C1 H1A 0.9900
C1 H1B 0.9900

loop_
_geom_torsion_atom_site_label_1
_geom_torsion_atom_site_label_2
_geom_torsion_atom_site_label_3
_geom_torsion_atom_site_label_4
_geom_torsion
O1 C3 C4 C5 -50.8(4)
O1 C3 C4 C9 131.1(3)
O1 C3 C2 C1 -59.7(4)
O4 C23 N4 C22 15.3(4)
O4 C23 C24 N3 -107.7(3)
O4 C23 C24 C26 12.5(4)
O4 C23 C24 C25 133.1(3)
O3 C16 C15 C14 66.6(4)
C23 N4 C22 C17 53.1(4)
C23 N4 C22 C21 -125.6(3)
N4 C23 C24 N3 65.2(3)
N4 C23 C24 C26 -174.7(3)
N4 C23 C24 C25 -54.0(4)
C17 C18 C19 C20 0.1(5)
C17 C16 C15 C14 -118.9(3)
C11 N1 C1 C2 81.8(3)
C5 C4 C9 N2 179.7(2)
C5 C4 C9 C8 -0.1(4)
C5 C6 C7 C8 -0.6(5)
C3 C4 C9 N2 -2.2(4)
C3 C4 C9 C8 178.0(3)
C3 C2 C1 N1 -99.0(3)
C20 C21 C22 N4 178.2(3)
C20 C21 C22 C17 -0.5(4)
C21 C20 C19 C18 1.6(5)
C18 C17 C16 O3 41.5(4)
C18 C17 C16 C15 -133.0(3)
C18 C17 C22 N4 -176.5(3)
C18 C17 C22 C21 2.2(4)
C10 N2 C9 C8 129.6(3)
C10 N2 C9 C4 -50.2(4)
C10 C11 N1 C1 -43.9(4)
C19 C20 C21 C22 -1.4(5)
C4 C5 C6 C7 -1.0(5)
C4 C3 C2 C1 125.4(3)
C9 N2 C10 O2 -18.7(4)
C9 N2 C10 C11 155.8(3)
C9 C8 C7 C6 1.8(5)
C16 C17 C18 C19 176.3(3)
C16 C17 C22 N4 5.3(4)
C16 C17 C22 C21 -176.1(3)
C16 C15 C14 N3 104.2(3)
C22 C17 C18 C19 -2.0(5)
C22 C17 C16 O3 -140.3(3)
C22 C17 C16 C15 45.3(4)
C6 C5 C4 C3 -176.8(3)
C6 C5 C4 C9 1.3(4)
N1 C11 C10 O2 109.1(3)
N1 C11 C10 N2 -65.4(3)
C2 C3 C4 C5 124.1(3)
C2 C3 C4 C9 -53.9(4)
C12 C11 C10 O2 -131.9(3)
C12 C11 C10 N2 53.6(3)
C12 C11 N1 C1 -165.0(3)
C13 C11 C10 O2 -10.7(4)
C13 C11 C10 N2 174.8(3)
C13 C11 N1 C1 75.4(3)
C14 N3 C24 C23 42.1(4)
C14 N3 C24 C26 -77.8(3)
C14 N3 C24 C25 163.1(3)
C24 C23 N4 C22 -157.6(3)
C24 N3 C14 C15 -85.6(3)
C7 C8 C9 N2 178.7(3)
C7 C8 C9 C4 -1.5(4)
